data_7154280
loop_
_publ_author_name
'Liu, Qiuhua'
'Zhou, Xiaochun'
'Liu, Haomin'
'Zhang, Xi'
'Zhou, Zaichun'

_publ_section_title
;
 Fractional transfer of a free unpaired electron to overcome energy
 barriers in the formation of Fe(4+) from Fe(3+) during the core
 contraction of macrocycles: implication for heme distortion.
;
_journal_issue 10
_journal_name_full 'Organic &amp; biomolecular chemistry'
_journal_page_first 2939
_journal_page_last 2946
_journal_paper_doi 10.1039/c4ob02429j
_journal_volume 13
_journal_year 2015
_chemical_formula_sum 'C58 H52 Cl Fe N6 O6'
_chemical_formula_weight 1020.36
_chemical_name_systematic
;
?
;
_space_group_IT_number 2
_symmetry_cell_setting triclinic
_symmetry_space_group_name_Hall '-P 1'
_symmetry_space_group_name_H-M 'P -1'
_atom_sites_solution_hydrogens geom
_atom_sites_solution_primary direct
_atom_sites_solution_secondary difmap
_audit_creation_method SHELXL-97
_audit_update_record
;
2012-01-09 deposited with the CCDC.
2015-01-09 downloaded from the CCDC.
;
_cell_angle_alpha 61.74(2)
_cell_angle_beta 63.39(2)
_cell_angle_gamma 62.81(3)
_cell_formula_units_Z 2
_cell_length_a 15.749(2)
_cell_length_b 15.991(2)
_cell_length_c 16.150(3)
_cell_measurement_reflns_used 11238
_cell_measurement_temperature 113(2)
_cell_measurement_theta_max 27.9
_cell_measurement_theta_min 1.5
_cell_volume 3044.2(12)
_computing_cell_refinement CrystalClear
_computing_data_collection CrystalClear
_computing_data_reduction CrystalClear
_computing_molecular_graphics 'Bruker SHELXTL'
_computing_publication_material 'Bruker SHELXTL'
_computing_structure_refinement 'SHELXL-97 (Sheldrick, 1997)'
_computing_structure_solution 'SHELXS-97 (Sheldrick, 1990)'
_diffrn_ambient_temperature 113(2)
_diffrn_detector_area_resol_mean 14.22
_diffrn_measured_fraction_theta_full 0.983
_diffrn_measured_fraction_theta_max 0.983
_diffrn_measurement_device_type 'Rigaku Saturn 724 CCD'
_diffrn_measurement_method '\w scans'
_diffrn_radiation_monochromator multilayer
_diffrn_radiation_source 'rotating anode'
_diffrn_radiation_type MoK\a
_diffrn_radiation_wavelength 0.71073
_diffrn_reflns_av_R_equivalents 0.0446
_diffrn_reflns_av_sigmaI/netI 0.0937
_diffrn_reflns_limit_h_max 20
_diffrn_reflns_limit_h_min -19
_diffrn_reflns_limit_k_max 21
_diffrn_reflns_limit_k_min -20
_diffrn_reflns_limit_l_max 21
_diffrn_reflns_limit_l_min -20
_diffrn_reflns_number 32131
_diffrn_reflns_theta_full 27.90
_diffrn_reflns_theta_max 27.90
_diffrn_reflns_theta_min 1.50
_diffrn_standards_decay_% 0
_diffrn_standards_interval_count 0
_diffrn_standards_interval_time 0
_diffrn_standards_number 0
_exptl_absorpt_coefficient_mu 0.340
_exptl_absorpt_correction_T_max 0.9603
_exptl_absorpt_correction_T_min 0.9228
_exptl_absorpt_correction_type multi-scan
_exptl_absorpt_process_details CrystalClear
_exptl_crystal_colour Colorless
_exptl_crystal_density_diffrn 1.113
_exptl_crystal_density_method 'not measured'
_exptl_crystal_description Prism
_exptl_crystal_F_000 1066
_exptl_crystal_size_max 0.24
_exptl_crystal_size_mid 0.20
_exptl_crystal_size_min 0.12
_platon_squeeze_details
;
;
_refine_diff_density_max 0.690
_refine_diff_density_min -0.365
_refine_diff_density_rms 0.056
_refine_ls_extinction_method none
_refine_ls_goodness_of_fit_ref 0.946
_refine_ls_hydrogen_treatment constr
_refine_ls_matrix_type full
_refine_ls_number_parameters 704
_refine_ls_number_reflns 14289
_refine_ls_number_restraints 261
_refine_ls_restrained_S_all 0.952
_refine_ls_R_factor_all 0.0607
_refine_ls_R_factor_gt 0.0440
_refine_ls_shift/su_max 0.001
_refine_ls_shift/su_mean 0.000
_refine_ls_structure_factor_coef Fsqd
_refine_ls_weighting_details 'calc w=1/[\s^2^(Fo^2^)+(0.0463P)^2^+0.0000P] where P=(Fo^2^+2Fc^2^)/3'
_refine_ls_weighting_scheme calc
_refine_ls_wR_factor_gt 0.1078
_refine_ls_wR_factor_ref 0.1130
_reflns_number_gt 9084
_reflns_number_total 14289
_reflns_threshold_expression >2sigma(I)
_cod_data_source_file c4ob02429j2.cif
_cod_data_source_block L6TtPPFe
_cod_depositor_comments
;
The following automatic conversions were performed:

'_symmetry_cell_setting' value 'Triclinic' changed to 'triclinic'
according to
/usr/data/users/saulius/crontab/automatic-downloads/rss-feeds/RSC/lib/dictionaries/cif_core.dic
dictionary named 'cif_core.dic' version 2.4.2 from 2011-04-26.

Automatic conversion script
Id: cif_fix_values 2935 2014-11-11 08:27:57Z andrius 

 Adding full bibliography for 7154280--7154285.cif.
;
_cod_original_cell_volume 3044.1(8)
_cod_original_sg_symbol_H-M P-1
_cod_database_code 7154280

loop_
_symmetry_equiv_pos_as_xyz
'x, y, z'
'-x, -y, -z'

loop_
_atom_site_label
_atom_site_type_symbol
_atom_site_fract_x
_atom_site_fract_y
_atom_site_fract_z
_atom_site_U_iso_or_equiv
_atom_site_adp_type
_atom_site_occupancy
_atom_site_symmetry_multiplicity
_atom_site_calc_flag
_atom_site_refinement_flags
_atom_site_disorder_assembly
_atom_site_disorder_group
Fe1 Fe 0.557334(19) 0.600054(18) 0.698551(19) 0.01802(8) Uani 1 1 d . . .
Cl1 Cl 0.60026(4) 0.67333(4) 0.75552(4) 0.02958(12) Uani 1 1 d . . .
O2 O 0.26762(11) 0.72811(10) 0.55927(13) 0.0381(4) Uani 1 1 d . . .
O3 O 0.01067(12) 0.44573(11) 1.29732(11) 0.0406(4) Uani 1 1 d . . .
O4 O 0.09589(11) 0.46007(11) 1.36119(10) 0.0379(4) Uani 1 1 d . . .
O5 O 1.04164(11) 0.73209(12) 0.04146(11) 0.0400(4) Uani 1 1 d . . .
O6 O 1.10360(12) 0.76765(12) 0.11137(12) 0.0443(4) Uani 1 1 d . . .
N1 N 0.53587(11) 0.47156(10) 0.81139(11) 0.0189(3) Uani 1 1 d . . .
N2 N 0.68629(11) 0.51054(11) 0.63009(11) 0.0200(3) Uani 1 1 d . . .
N3 N 0.55541(11) 0.70024(10) 0.55931(11) 0.0186(3) Uani 1 1 d . . .
N4 N 0.40471(11) 0.65940(10) 0.74238(11) 0.0189(3) Uani 1 1 d . . .
N5 N 0.08200(13) 0.46256(12) 1.29070(12) 0.0299(4) Uani 1 1 d . . .
N6 N 1.04217(12) 0.73978(11) 0.11274(12) 0.0277(4) Uani 1 1 d . . .
C1 C 0.46045(14) 0.46815(13) 0.90004(13) 0.0214(4) Uani 1 1 d . . .
C2 C 0.47833(15) 0.36791(14) 0.96832(14) 0.0278(5) Uani 1 1 d . . .
H2A H 0.4405 0.3463 1.0354 0.033 Uiso 1 1 calc R . .
C3 C 0.55990(15) 0.30963(13) 0.91868(14) 0.0260(5) Uani 1 1 d . . .
H3A H 0.5876 0.2391 0.9436 0.031 Uiso 1 1 calc R . .
C4 C 0.59609(14) 0.37410(13) 0.82242(13) 0.0225(4) Uani 1 1 d . . .
C5 C 0.68159(14) 0.34267(13) 0.74983(14) 0.0234(4) Uani 1 1 d . . .
C6 C 0.72600(14) 0.40769(13) 0.66249(13) 0.0216(4) Uani 1 1 d . . .
C7 C 0.82121(14) 0.37761(15) 0.59403(14) 0.0279(5) Uani 1 1 d . . .
H7A H 0.8632 0.3109 0.5991 0.033 Uiso 1 1 calc R . .
C8 C 0.84041(14) 0.46168(14) 0.52081(14) 0.0261(5) Uani 1 1 d . . .
H8A H 0.8993 0.4651 0.4666 0.031 Uiso 1 1 calc R . .
C9 C 0.75443(13) 0.54459(13) 0.54107(13) 0.0209(4) Uani 1 1 d . . .
C10 C 0.73530(14) 0.64148(13) 0.47402(13) 0.0200(4) Uani 1 1 d . . .
C11 C 0.64072(13) 0.71333(13) 0.48170(13) 0.0200(4) Uani 1 1 d . . .
C12 C 0.61334(14) 0.80636(13) 0.40578(14) 0.0242(4) Uani 1 1 d . . .
H12A H 0.6579 0.8355 0.3464 0.029 Uiso 1 1 calc R . .
C13 C 0.51198(14) 0.84537(14) 0.43423(14) 0.0250(4) Uani 1 1 d . . .
H13A H 0.4724 0.9047 0.3972 0.030 Uiso 1 1 calc R . .
C14 C 0.47623(14) 0.77949(13) 0.53120(14) 0.0199(4) Uani 1 1 d . . .
C15 C 0.37601(14) 0.79512(13) 0.58823(14) 0.0200(4) Uani 1 1 d . A .
C16 C 0.34494(13) 0.74174(13) 0.68837(14) 0.0212(4) Uani 1 1 d . . .
C17 C 0.24528(14) 0.76820(14) 0.75270(15) 0.0287(5) Uani 1 1 d . . .
H17A H 0.1895 0.8216 0.7337 0.034 Uiso 1 1 calc R . .
C18 C 0.24498(14) 0.70378(14) 0.84468(15) 0.0268(5) Uani 1 1 d . . .
H18A H 0.1899 0.7045 0.9026 0.032 Uiso 1 1 calc R . .
C19 C 0.34392(14) 0.63375(13) 0.83839(13) 0.0213(4) Uani 1 1 d . . .
C20 C 0.37169(14) 0.54662(13) 0.91402(14) 0.0210(4) Uani 1 1 d . . .
C21 C 0.29444(14) 0.52843(13) 1.01267(13) 0.0210(4) Uani 1 1 d . . .
C22 C 0.28761(15) 0.55540(16) 1.08426(15) 0.0297(5) Uani 1 1 d . . .
H22A H 0.3307 0.5896 1.0708 0.036 Uiso 1 1 calc R . .
C23 C 0.21850(15) 0.53362(16) 1.17693(15) 0.0309(5) Uani 1 1 d . . .
H23A H 0.2154 0.5507 1.2273 0.037 Uiso 1 1 calc R . .
C24 C 0.15553(14) 0.48727(14) 1.19357(14) 0.0244(4) Uani 1 1 d . . .
C25 C 0.1604(2) 0.4597(2) 1.12371(18) 0.0576(8) Uani 1 1 d . . .
H25A H 0.1161 0.4268 1.1370 0.069 Uiso 1 1 calc R . .
C26 C 0.2311(2) 0.4802(2) 1.03232(18) 0.0621(9) Uani 1 1 d . . .
H26A H 0.2357 0.4606 0.9830 0.075 Uiso 1 1 calc R . .
C27 C 0.71762(15) 0.23399(13) 0.76161(14) 0.0250(4) Uani 1 1 d . A .
C28 C 0.80158(14) 0.16451(13) 0.78910(14) 0.0239(4) Uani 1 1 d . . .
H28A H 0.8404 0.1851 0.8027 0.029 Uiso 1 1 calc R . .
C29 C 0.83170(16) 0.06364(14) 0.79777(15) 0.0296(5) Uani 1 1 d . . .
C30 C 0.77281(17) 0.03843(16) 0.7765(2) 0.0432(6) Uani 1 1 d . . .
H30A H 0.7913 -0.0287 0.7810 0.052 Uiso 1 1 calc R . .
C31 C 0.68802(19) 0.10658(19) 0.7489(2) 0.0558(8) Uani 1 1 d . A .
H31A H 0.6495 0.0862 0.7347 0.067 Uiso 1 1 calc R . .
C32 C 0.65972(17) 0.20482(16) 0.7420(2) 0.0421(6) Uani 1 1 d D . .
C33 C 0.92452(17) -0.00985(15) 0.82946(17) 0.0368(6) Uani 1 1 d . . .
C34 C 0.9103(2) -0.01756(19) 0.9335(2) 0.0604(8) Uani 1 1 d . . .
H34A H 0.8516 -0.0392 0.9798 0.091 Uiso 1 1 calc R . .
H34B H 0.9004 0.0479 0.9327 0.091 Uiso 1 1 calc R . .
H34C H 0.9697 -0.0662 0.9541 0.091 Uiso 1 1 calc R . .
C35 C 0.94816(19) -0.11509(16) 0.8314(2) 0.0503(7) Uani 1 1 d . . .
H35A H 0.9581 -0.1120 0.7657 0.075 Uiso 1 1 calc R . .
H35B H 0.8924 -0.1411 0.8787 0.075 Uiso 1 1 calc R . .
H35C H 1.0091 -0.1593 0.8510 0.075 Uiso 1 1 calc R . .
C36 C 1.01575(17) 0.02512(18) 0.7576(2) 0.0538(7) Uani 1 1 d . . .
H36A H 1.0256 0.0297 0.6914 0.081 Uiso 1 1 calc R . .
H36B H 1.0752 -0.0229 0.7785 0.081 Uiso 1 1 calc R . .
H36C H 1.0048 0.0909 0.7570 0.081 Uiso 1 1 calc R . .
O1 O 0.5861(3) 0.2886(3) 0.7030(4) 0.0393(10) Uani 0.603(4) 1 d PDU A 1
C37 C 0.5291(6) 0.2814(5) 0.6623(7) 0.0439(16) Uani 0.603(4) 1 d PDU A 1
H37A H 0.4982 0.2279 0.7099 0.053 Uiso 0.603(4) 1 calc PR A 1
H37B H 0.5727 0.2636 0.6022 0.053 Uiso 0.603(4) 1 calc PR A 1
C38 C 0.4490(3) 0.3786(3) 0.6370(3) 0.0278(9) Uani 0.603(4) 1 d PDU A 1
H38A H 0.4100 0.3713 0.6083 0.033 Uiso 0.603(4) 1 calc PR A 1
H38B H 0.4813 0.4300 0.5858 0.033 Uiso 0.603(4) 1 calc PR A 1
C39 C 0.3767(3) 0.4161(3) 0.7234(4) 0.0421(11) Uani 0.603(4) 1 d PDU A 1
H39A H 0.4150 0.4029 0.7652 0.050 Uiso 0.603(4) 1 calc PR A 1
H39B H 0.3287 0.3775 0.7638 0.050 Uiso 0.603(4) 1 calc PR A 1
C40 C 0.3179(3) 0.5278(2) 0.6921(3) 0.0420(11) Uani 0.603(4) 1 d PDU A 1
H40A H 0.2747 0.5450 0.7526 0.050 Uiso 0.603(4) 1 calc PR A 1
H40D H 0.3665 0.5656 0.6569 0.050 Uiso 0.603(4) 1 calc PR A 1
C41 C 0.2530(5) 0.5653(4) 0.6279(4) 0.0428(13) Uani 0.603(4) 1 d PDU A 1
H41A H 0.2038 0.5283 0.6625 0.051 Uiso 0.603(4) 1 calc PR A 1
H41B H 0.2956 0.5498 0.5665 0.051 Uiso 0.603(4) 1 calc PR A 1
C42 C 0.19625(18) 0.67792(16) 0.6007(2) 0.0477(7) Uani 0.603(4) 1 d PDU A 1
H42A H 0.1617 0.6986 0.5526 0.057 Uiso 0.603(4) 1 calc PR A 1
H42B H 0.1458 0.6939 0.6600 0.057 Uiso 0.603(4) 1 calc PR A 1
O1' O 0.5621(4) 0.2629(5) 0.7385(5) 0.0345(14) Uani 0.397(4) 1 d PDU A 2
C37' C 0.5408(10) 0.2588(7) 0.6632(9) 0.040(2) Uani 0.397(4) 1 d PDU A 2
H37C H 0.4969 0.2168 0.6936 0.047 Uiso 0.397(4) 1 calc PR A 2
H37D H 0.6038 0.2284 0.6192 0.047 Uiso 0.397(4) 1 calc PR A 2
C38' C 0.4903(6) 0.3624(5) 0.6045(6) 0.0466(18) Uani 0.397(4) 1 d PDU A 2
H38C H 0.4740 0.3570 0.5551 0.056 Uiso 0.397(4) 1 calc PR A 2
H38D H 0.5388 0.4003 0.5682 0.056 Uiso 0.397(4) 1 calc PR A 2
C39' C 0.3953(5) 0.4232(5) 0.6616(6) 0.0469(17) Uani 0.397(4) 1 d PDU A 2
H39C H 0.4128 0.4343 0.7066 0.056 Uiso 0.397(4) 1 calc PR A 2
H39D H 0.3491 0.3828 0.7029 0.056 Uiso 0.397(4) 1 calc PR A 2
C40' C 0.3385(4) 0.5260(4) 0.5998(5) 0.0456(16) Uani 0.397(4) 1 d PDU A 2
H40B H 0.3803 0.5708 0.5650 0.055 Uiso 0.397(4) 1 calc PR A 2
H40C H 0.3264 0.5173 0.5497 0.055 Uiso 0.397(4) 1 calc PR A 2
C41' C 0.2408(7) 0.5732(6) 0.6629(6) 0.051(2) Uani 0.397(4) 1 d PDU A 2
H41C H 0.2512 0.5749 0.7181 0.061 Uiso 0.397(4) 1 calc PR A 2
H41D H 0.1949 0.5338 0.6907 0.061 Uiso 0.397(4) 1 calc PR A 2
C42' C 0.19625(18) 0.67792(16) 0.6007(2) 0.0477(7) Uani 0.397(4) 1 d PDU A 2
H42C H 0.1813 0.6765 0.5481 0.057 Uiso 0.397(4) 1 calc PR A 2
H42D H 0.1334 0.7124 0.6416 0.057 Uiso 0.397(4) 1 calc PR A 2
C43 C 0.23742(15) 0.83069(14) 0.53197(16) 0.0287(5) Uani 1 1 d . A .
C44 C 0.15911(16) 0.89486(15) 0.49229(17) 0.0339(5) Uani 1 1 d . . .
H44A H 0.1193 0.8691 0.4862 0.041 Uiso 1 1 calc R A .
C45 C 0.13929(15) 0.99763(14) 0.46137(16) 0.0306(5) Uani 1 1 d . A .
H45A H 0.0851 1.0415 0.4347 0.037 Uiso 1 1 calc R . .
C46 C 0.19718(14) 1.03805(14) 0.46850(14) 0.0248(4) Uani 1 1 d . . .
C47 C 0.27437(14) 0.97135(13) 0.50942(14) 0.0229(4) Uani 1 1 d . A .
H47A H 0.3142 0.9968 0.5158 0.027 Uiso 1 1 calc R . .
C48 C 0.29558(14) 0.86821(13) 0.54156(14) 0.0224(4) Uani 1 1 d . . .
C49 C 0.17684(15) 1.15174(14) 0.42879(15) 0.0280(5) Uani 1 1 d . A .
C50 C 0.2058(2) 1.18692(16) 0.31606(16) 0.0453(6) Uani 1 1 d . . .
H50A H 0.1665 1.1695 0.2971 0.068 Uiso 1 1 calc R A .
H50B H 0.2771 1.1542 0.2899 0.068 Uiso 1 1 calc R . .
H50C H 0.1922 1.2595 0.2892 0.068 Uiso 1 1 calc R . .
C51 C 0.06564(16) 1.20382(15) 0.47159(19) 0.0440(6) Uani 1 1 d . . .
H51A H 0.0247 1.1864 0.4548 0.066 Uiso 1 1 calc R A .
H51B H 0.0525 1.2764 0.4439 0.066 Uiso 1 1 calc R . .
H51C H 0.0489 1.1819 0.5433 0.066 Uiso 1 1 calc R . .
C52 C 0.23825(17) 1.18051(15) 0.45602(18) 0.0392(6) Uani 1 1 d . . .
H52A H 0.2207 1.1587 0.5278 0.059 Uiso 1 1 calc R A .
H52B H 0.2240 1.2532 0.4285 0.059 Uiso 1 1 calc R . .
H52C H 0.3095 1.1482 0.4293 0.059 Uiso 1 1 calc R . .
C53 C 0.81678(13) 0.66618(13) 0.38067(13) 0.0209(4) Uani 1 1 d . . .
C54 C 0.80677(15) 0.68525(15) 0.29104(14) 0.0287(5) Uani 1 1 d . . .
H54A H 0.7485 0.6819 0.2903 0.034 Uiso 1 1 calc R . .
C55 C 0.88092(15) 0.70909(15) 0.20292(14) 0.0291(5) Uani 1 1 d . . .
H55A H 0.8743 0.7217 0.1421 0.035 Uiso 1 1 calc R . .
C56 C 0.96419(13) 0.71375(13) 0.20674(13) 0.0216(4) Uani 1 1 d . . .
C57 C 0.97756(14) 0.69466(14) 0.29340(14) 0.0240(4) Uani 1 1 d . . .
H57A H 1.0359 0.6988 0.2933 0.029 Uiso 1 1 calc R . .
C58 C 0.90351(14) 0.66907(13) 0.38131(14) 0.0234(4) Uani 1 1 d . . .
H58A H 0.9123 0.6535 0.4421 0.028 Uiso 1 1 calc R . .

loop_
_atom_site_aniso_label
_atom_site_aniso_U_11
_atom_site_aniso_U_22
_atom_site_aniso_U_33
_atom_site_aniso_U_23
_atom_site_aniso_U_13
_atom_site_aniso_U_12
Fe1 0.01696(14) 0.01743(13) 0.01431(13) -0.00536(10) -0.00181(10) -0.00393(10)
Cl1 0.0329(3) 0.0312(3) 0.0265(3) -0.0111(2) -0.0066(2) -0.0122(2)
O2 0.0301(8) 0.0216(7) 0.0605(11) -0.0072(7) -0.0204(8) -0.0067(6)
O3 0.0306(9) 0.0453(9) 0.0307(9) -0.0077(7) 0.0044(7) -0.0185(7)
O4 0.0349(9) 0.0426(9) 0.0167(7) -0.0082(7) 0.0007(7) -0.0067(7)
O5 0.0269(8) 0.0604(10) 0.0196(8) -0.0145(7) 0.0005(6) -0.0096(7)
O6 0.0414(10) 0.0558(10) 0.0353(9) -0.0142(8) 0.0074(8) -0.0342(9)
N1 0.0194(8) 0.0174(7) 0.0150(7) -0.0055(6) -0.0023(6) -0.0044(6)
N2 0.0177(8) 0.0217(8) 0.0127(7) -0.0045(6) -0.0028(6) -0.0031(6)
N3 0.0139(7) 0.0188(7) 0.0172(8) -0.0050(6) -0.0024(6) -0.0037(6)
N4 0.0184(8) 0.0169(7) 0.0149(7) -0.0059(6) -0.0007(6) -0.0039(6)
N5 0.0272(10) 0.0223(8) 0.0204(9) -0.0033(7) 0.0008(8) -0.0039(7)
N6 0.0212(9) 0.0224(8) 0.0215(9) -0.0036(7) 0.0007(7) -0.0035(7)
C1 0.0270(10) 0.0211(9) 0.0127(9) -0.0048(7) -0.0014(8) -0.0102(8)
C2 0.0347(12) 0.0243(10) 0.0179(10) -0.0035(8) -0.0032(9) -0.0124(9)
C3 0.0305(11) 0.0170(9) 0.0211(10) -0.0025(8) -0.0050(9) -0.0068(8)
C4 0.0267(10) 0.0208(9) 0.0165(9) -0.0054(7) -0.0064(8) -0.0056(8)
C5 0.0249(10) 0.0205(9) 0.0207(10) -0.0076(8) -0.0111(8) 0.0012(8)
C6 0.0215(10) 0.0207(9) 0.0177(9) -0.0082(7) -0.0068(8) 0.0002(8)
C7 0.0200(10) 0.0286(10) 0.0230(10) -0.0123(8) -0.0049(8) 0.0041(8)
C8 0.0186(9) 0.0302(10) 0.0200(10) -0.0101(8) -0.0030(8) -0.0012(8)
C9 0.0161(9) 0.0260(10) 0.0159(9) -0.0087(8) -0.0032(7) -0.0027(8)
C10 0.0184(9) 0.0259(9) 0.0155(9) -0.0076(7) -0.0037(7) -0.0074(8)
C11 0.0179(9) 0.0223(9) 0.0161(9) -0.0056(7) -0.0016(7) -0.0075(7)
C12 0.0207(10) 0.0230(10) 0.0207(10) -0.0032(8) -0.0022(8) -0.0085(8)
C13 0.0224(10) 0.0212(9) 0.0218(10) -0.0017(8) -0.0062(8) -0.0055(8)
C14 0.0189(9) 0.0185(9) 0.0208(9) -0.0058(7) -0.0057(8) -0.0056(7)
C15 0.0190(9) 0.0150(8) 0.0231(9) -0.0051(7) -0.0060(8) -0.0045(7)
C16 0.0148(9) 0.0186(9) 0.0220(10) -0.0075(8) -0.0013(8) -0.0022(7)
C17 0.0181(10) 0.0256(10) 0.0281(11) -0.0092(9) 0.0000(8) -0.0023(8)
C18 0.0184(10) 0.0262(10) 0.0253(10) -0.0112(8) 0.0028(8) -0.0052(8)
C19 0.0200(9) 0.0200(9) 0.0183(9) -0.0075(7) 0.0035(8) -0.0095(8)
C20 0.0228(10) 0.0209(9) 0.0179(9) -0.0095(7) 0.0014(8) -0.0100(8)
C21 0.0210(10) 0.0190(9) 0.0176(9) -0.0070(7) -0.0010(8) -0.0057(8)
C22 0.0226(10) 0.0442(12) 0.0222(10) -0.0117(9) -0.0023(8) -0.0141(9)
C23 0.0255(11) 0.0484(13) 0.0197(10) -0.0160(9) -0.0024(9) -0.0116(10)
C24 0.0216(10) 0.0235(10) 0.0148(9) -0.0056(8) 0.0008(8) -0.0038(8)
C25 0.0717(19) 0.094(2) 0.0328(14) -0.0286(14) 0.0176(13) -0.0700(18)
C26 0.086(2) 0.106(2) 0.0286(13) -0.0362(15) 0.0227(14) -0.081(2)
C27 0.0264(10) 0.0207(9) 0.0229(10) -0.0097(8) -0.0069(8) -0.0014(8)
C28 0.0244(10) 0.0216(10) 0.0215(10) -0.0079(8) -0.0039(8) -0.0061(8)
C29 0.0288(11) 0.0204(10) 0.0297(11) -0.0080(8) -0.0062(9) -0.0029(8)
C30 0.0401(14) 0.0242(11) 0.0677(18) -0.0241(12) -0.0209(13) 0.0021(10)
C31 0.0402(15) 0.0509(15) 0.102(2) -0.0517(16) -0.0331(16) 0.0041(12)
C32 0.0340(13) 0.0370(13) 0.0665(17) -0.0328(13) -0.0281(12) 0.0093(10)
C33 0.0359(12) 0.0223(10) 0.0356(13) -0.0058(9) -0.0120(10) 0.0012(9)
C34 0.069(2) 0.0391(14) 0.0530(17) -0.0097(13) -0.0346(16) 0.0084(13)
C35 0.0442(15) 0.0258(12) 0.0594(17) -0.0125(11) -0.0177(13) 0.0061(10)
C36 0.0310(13) 0.0372(13) 0.075(2) -0.0153(13) -0.0184(13) 0.0029(10)
O1 0.0335(19) 0.033(2) 0.065(3) -0.0257(18) -0.0270(19) 0.0003(14)
C37 0.050(3) 0.033(3) 0.047(2) -0.022(2) -0.025(2) 0.008(2)
C38 0.027(2) 0.029(2) 0.037(2) -0.0127(17) -0.0168(18) -0.0065(18)
C39 0.037(2) 0.0338(19) 0.049(3) -0.0129(19) -0.022(2) 0.0009(16)
C40 0.040(2) 0.0230(17) 0.057(2) -0.0075(16) -0.0147(18) -0.0106(15)
C41 0.040(2) 0.033(2) 0.070(3) -0.014(2) -0.031(2) -0.0118(18)
C42 0.0360(13) 0.0334(12) 0.0801(18) -0.0179(12) -0.0273(13) -0.0074(10)
O1' 0.033(3) 0.030(3) 0.046(3) -0.021(2) -0.019(2) 0.002(2)
C37' 0.039(3) 0.031(4) 0.056(3) -0.010(3) -0.029(3) -0.007(3)
C38' 0.047(4) 0.034(3) 0.055(4) -0.023(3) -0.020(3) 0.003(3)
C39' 0.037(3) 0.044(3) 0.045(3) -0.009(3) -0.013(3) -0.006(3)
C40' 0.041(3) 0.038(3) 0.065(3) -0.019(2) -0.025(3) -0.007(2)
C41' 0.035(3) 0.038(3) 0.065(4) -0.005(3) -0.012(3) -0.015(2)
C42' 0.0360(13) 0.0334(12) 0.0801(18) -0.0179(12) -0.0273(13) -0.0074(10)
C43 0.0219(10) 0.0207(10) 0.0347(12) -0.0084(9) -0.0080(9) -0.0014(8)
C44 0.0276(11) 0.0329(12) 0.0455(14) -0.0121(10) -0.0158(10) -0.0090(9)
C45 0.0206(10) 0.0268(10) 0.0365(12) -0.0087(9) -0.0124(9) 0.0004(8)
C46 0.0184(9) 0.0234(10) 0.0242(10) -0.0073(8) -0.0038(8) -0.0032(8)
C47 0.0181(9) 0.0215(9) 0.0225(10) -0.0070(8) -0.0030(8) -0.0046(8)
C48 0.0160(9) 0.0217(9) 0.0204(9) -0.0060(8) -0.0015(8) -0.0037(7)
C49 0.0261(10) 0.0207(10) 0.0271(11) -0.0053(8) -0.0073(9) -0.0029(8)
C50 0.0596(17) 0.0308(12) 0.0285(12) -0.0022(10) -0.0105(12) -0.0115(11)
C51 0.0278(12) 0.0233(11) 0.0580(16) -0.0089(11) -0.0089(11) 0.0011(9)
C52 0.0411(13) 0.0223(11) 0.0500(15) -0.0096(10) -0.0183(12) -0.0045(9)
C53 0.0177(9) 0.0223(9) 0.0164(9) -0.0069(7) -0.0027(7) -0.0033(7)
C54 0.0190(10) 0.0437(12) 0.0197(10) -0.0102(9) -0.0021(8) -0.0110(9)
C55 0.0254(10) 0.0400(12) 0.0159(9) -0.0082(9) -0.0038(8) -0.0090(9)
C56 0.0161(9) 0.0206(9) 0.0168(9) -0.0046(7) 0.0005(8) -0.0040(7)
C57 0.0166(9) 0.0289(10) 0.0243(10) -0.0084(8) -0.0030(8) -0.0090(8)
C58 0.0213(10) 0.0263(10) 0.0182(9) -0.0068(8) -0.0058(8) -0.0048(8)

loop_
_atom_type_symbol
_atom_type_description
_atom_type_scat_dispersion_real
_atom_type_scat_dispersion_imag
_atom_type_scat_source
C C 0.0033 0.0016 'International Tables Vol C Tables 4.2.6.8 and 6.1.1.4'
H H 0.0000 0.0000 'International Tables Vol C Tables 4.2.6.8 and 6.1.1.4'
N N 0.0061 0.0033 'International Tables Vol C Tables 4.2.6.8 and 6.1.1.4'
O O 0.0106 0.0060 'International Tables Vol C Tables 4.2.6.8 and 6.1.1.4'
Cl Cl 0.1484 0.1585 'International Tables Vol C Tables 4.2.6.8 and 6.1.1.4'
Fe Fe 0.3463 0.8444 'International Tables Vol C Tables 4.2.6.8 and 6.1.1.4'

loop_
_geom_angle_atom_site_label_1
_geom_angle_atom_site_label_2
_geom_angle_atom_site_label_3
_geom_angle
N1 Fe1 N4 85.58(7)
N1 Fe1 N2 87.01(6)
N4 Fe1 N2 151.68(7)
N1 Fe1 N3 151.82(6)
N4 Fe1 N3 87.74(7)
N2 Fe1 N3 86.03(7)
N1 Fe1 Cl1 105.84(5)
N4 Fe1 Cl1 100.40(5)
N2 Fe1 Cl1 107.92(5)
N3 Fe1 Cl1 102.29(5)
C43 O2 C42 120.14(17)
C4 N1 C1 105.54(15)
C4 N1 Fe1 129.26(12)
C1 N1 Fe1 124.75(11)
C6 N2 C9 105.87(15)
C6 N2 Fe1 128.90(12)
C9 N2 Fe1 125.17(12)
C14 N3 C11 106.89(15)
C14 N3 Fe1 127.70(12)
C11 N3 Fe1 123.77(12)
C16 N4 C19 106.29(15)
C16 N4 Fe1 127.79(11)
C19 N4 Fe1 125.07(13)
O3 N5 O4 123.50(17)
O3 N5 C24 118.51(19)
O4 N5 C24 118.00(18)
O5 N6 O6 123.97(17)
O5 N6 C56 118.15(18)
O6 N6 C56 117.88(18)
N1 C1 C20 124.38(16)
N1 C1 C2 109.78(16)
C20 C1 C2 124.88(17)
C3 C2 C1 106.85(16)
C3 C2 H2A 126.6
C1 C2 H2A 126.6
C2 C3 C4 107.27(16)
C2 C3 H3A 126.4
C4 C3 H3A 126.4
N1 C4 C5 124.97(17)
N1 C4 C3 110.36(16)
C5 C4 C3 124.66(17)
C6 C5 C4 123.90(17)
C6 C5 C27 118.70(17)
C4 C5 C27 116.82(17)
N2 C6 C5 125.27(17)
N2 C6 C7 109.73(16)
C5 C6 C7 124.99(17)
C8 C7 C6 107.64(17)
C8 C7 H7A 126.2
C6 C7 H7A 126.2
C7 C8 C9 106.80(16)
C7 C8 H8A 126.6
C9 C8 H8A 126.6
N2 C9 C10 124.74(16)
N2 C9 C8 109.83(15)
C10 C9 C8 124.63(16)
C9 C10 C11 123.96(16)
C9 C10 C53 118.16(16)
C11 C10 C53 117.25(16)
N3 C11 C10 124.99(16)
N3 C11 C12 108.78(16)
C10 C11 C12 125.76(16)
C13 C12 C11 107.70(16)
C13 C12 H12A 126.1
C11 C12 H12A 126.1
C12 C13 C14 106.83(17)
C12 C13 H13A 126.6
C14 C13 H13A 126.6
N3 C14 C15 125.52(17)
N3 C14 C13 109.63(16)
C15 C14 C13 124.84(17)
C16 C15 C14 123.65(18)
C16 C15 C48 116.23(16)
C14 C15 C48 120.04(17)
N4 C16 C15 126.04(16)
N4 C16 C17 109.16(16)
C15 C16 C17 124.72(18)
C18 C17 C16 107.93(18)
C18 C17 H17A 126.0
C16 C17 H17A 126.0
C17 C18 C19 106.91(17)
C17 C18 H18A 126.5
C19 C18 H18A 126.5
N4 C19 C20 124.63(17)
N4 C19 C18 109.66(17)
C20 C19 C18 125.27(17)
C19 C20 C1 123.91(17)
C19 C20 C21 117.48(16)
C1 C20 C21 117.75(16)
C22 C21 C26 119.07(19)
C22 C21 C20 121.97(18)
C26 C21 C20 118.92(19)
C21 C22 C23 121.09(19)
C21 C22 H22A 119.5
C23 C22 H22A 119.5
C24 C23 C22 118.4(2)
C24 C23 H23A 120.8
C22 C23 H23A 120.8
C25 C24 C23 121.85(19)
C25 C24 N5 118.19(19)
C23 C24 N5 119.92(19)
C24 C25 C26 118.9(2)
C24 C25 H25A 120.5
C26 C25 H25A 120.5
C21 C26 C25 120.6(2)
C21 C26 H26A 119.7
C25 C26 H26A 119.7
C28 C27 C32 119.63(18)
C28 C27 C5 125.00(19)
C32 C27 C5 115.37(18)
C27 C28 C29 122.0(2)
C27 C28 H28A 119.0
C29 C28 H28A 119.0
C30 C29 C28 116.3(2)
C30 C29 C33 124.06(18)
C28 C29 C33 119.6(2)
C29 C30 C31 122.9(2)
C29 C30 H30A 118.6
C31 C30 H30A 118.6
C30 C31 C32 119.4(2)
C30 C31 H31A 120.3
C32 C31 H31A 120.3
C31 C32 C27 119.7(2)
C31 C32 O1' 116.2(4)
C27 C32 O1' 122.4(4)
C31 C32 O1 129.2(3)
C27 C32 O1 110.4(3)
O1' C32 O1 24.9(2)
C29 C33 C36 110.14(18)
C29 C33 C35 112.5(2)
C36 C33 C35 107.10(19)
C29 C33 C34 109.91(19)
C36 C33 C34 109.0(2)
C35 C33 C34 108.1(2)
C33 C34 H34A 109.5
C33 C34 H34B 109.5
H34A C34 H34B 109.5
C33 C34 H34C 109.5
H34A C34 H34C 109.5
H34B C34 H34C 109.5
C33 C35 H35A 109.5
C33 C35 H35B 109.5
H35A C35 H35B 109.5
C33 C35 H35C 109.5
H35A C35 H35C 109.5
H35B C35 H35C 109.5
C33 C36 H36A 109.5
C33 C36 H36B 109.5
H36A C36 H36B 109.5
C33 C36 H36C 109.5
H36A C36 H36C 109.5
H36B C36 H36C 109.5
C37 O1 C32 121.5(4)
O1 C37 C38 110.2(5)
O1 C37 H37A 109.6
C38 C37 H37A 109.6
O1 C37 H37B 109.6
C38 C37 H37B 109.6
H37A C37 H37B 108.1
C37 C38 C39 115.2(4)
C37 C38 H38A 108.5
C39 C38 H38A 108.5
C37 C38 H38B 108.5
C39 C38 H38B 108.5
H38A C38 H38B 107.5
C38 C39 C40 113.9(4)
C38 C39 H39A 108.8
C40 C39 H39A 108.8
C38 C39 H39B 108.8
C40 C39 H39B 108.8
H39A C39 H39B 107.7
C41 C40 C39 118.1(4)
C41 C40 H40A 107.8
C39 C40 H40A 107.8
C41 C40 H40D 107.8
C39 C40 H40D 107.8
H40A C40 H40D 107.1
C40 C41 C42 114.7(4)
C40 C41 H41A 108.6
C42 C41 H41A 108.6
C40 C41 H41B 108.6
C42 C41 H41B 108.6
H41A C41 H41B 107.6
O2 C42 C41 107.1(3)
O2 C42 H42A 110.3
C41 C42 H42A 110.3
O2 C42 H42B 110.3
C41 C42 H42B 110.3
H42A C42 H42B 108.5
C32 O1' C37' 111.7(7)
O1' C37' C38' 109.9(8)
O1' C37' H37C 109.7
C38' C37' H37C 109.7
O1' C37' H37D 109.7
C38' C37' H37D 109.7
H37C C37' H37D 108.2
C37' C38' C39' 116.9(8)
C37' C38' H38C 108.1
C39' C38' H38C 108.1
C37' C38' H38D 108.1
C39' C38' H38D 108.1
H38C C38' H38D 107.3
C38' C39' C40' 116.5(6)
C38' C39' H39C 108.2
C40' C39' H39C 108.2
C38' C39' H39D 108.2
C40' C39' H39D 108.2
H39C C39' H39D 107.3
C41' C40' C39' 111.5(6)
C41' C40' H40B 109.3
C39' C40' H40B 109.3
C41' C40' H40C 109.3
C39' C40' H40C 109.3
H40B C40' H40C 108.0
C40' C41' H41C 110.0
C40' C41' H41D 110.0
H41C C41' H41D 108.3
O2 C43 C44 124.2(2)
O2 C43 C48 115.19(18)
C44 C43 C48 120.47(18)
C43 C44 C45 119.3(2)
C43 C44 H44A 120.4
C45 C44 H44A 120.4
C44 C45 C46 121.8(2)
C44 C45 H45A 119.1
C46 C45 H45A 119.1
C47 C46 C45 117.15(18)
C47 C46 C49 122.25(19)
C45 C46 C49 120.56(18)
C46 C47 C48 122.32(19)
C46 C47 H47A 118.8
C48 C47 H47A 118.8
C43 C48 C47 118.94(18)
C43 C48 C15 117.63(16)
C47 C48 C15 123.41(18)
C52 C49 C50 108.31(19)
C52 C49 C51 108.11(18)
C50 C49 C51 110.55(19)
C52 C49 C46 112.03(18)
C50 C49 C46 108.06(17)
C51 C49 C46 109.78(16)
C49 C50 H50A 109.5
C49 C50 H50B 109.5
H50A C50 H50B 109.5
C49 C50 H50C 109.5
H50A C50 H50C 109.5
H50B C50 H50C 109.5
C49 C51 H51A 109.5
C49 C51 H51B 109.5
H51A C51 H51B 109.5
C49 C51 H51C 109.5
H51A C51 H51C 109.5
H51B C51 H51C 109.5
C49 C52 H52A 109.5
C49 C52 H52B 109.5
H52A C52 H52B 109.5
C49 C52 H52C 109.5
H52A C52 H52C 109.5
H52B C52 H52C 109.5
C58 C53 C54 119.05(17)
C58 C53 C10 121.26(18)
C54 C53 C10 119.68(17)
C55 C54 C53 121.04(19)
C55 C54 H54A 119.5
C53 C54 H54A 119.5
C56 C55 C54 117.92(19)
C56 C55 H55A 121.0
C54 C55 H55A 121.0
C55 C56 C57 122.99(17)
C55 C56 N6 117.52(18)
C57 C56 N6 119.49(18)
C56 C57 C58 118.47(18)
C56 C57 H57A 120.8
C58 C57 H57A 120.8
C53 C58 C57 120.48(19)
C53 C58 H58A 119.8
C57 C58 H58A 119.8

loop_
_geom_bond_atom_site_label_1
_geom_bond_atom_site_label_2
_geom_bond_distance
Fe1 N1 2.0479(16)
Fe1 N4 2.0510(16)
Fe1 N2 2.0559(16)
Fe1 N3 2.0565(16)
Fe1 Cl1 2.2314(7)
O2 C43 1.379(2)
O2 C42 1.413(3)
O3 N5 1.219(2)
O4 N5 1.232(2)
O5 N6 1.218(2)
O6 N6 1.225(2)
N1 C4 1.378(2)
N1 C1 1.387(2)
N2 C6 1.381(2)
N2 C9 1.388(2)
N3 C14 1.373(2)
N3 C11 1.386(2)
N4 C16 1.377(2)
N4 C19 1.384(2)
N5 C24 1.470(2)
N6 C56 1.478(2)
C1 C20 1.401(3)
C1 C2 1.434(3)
C2 C3 1.361(3)
C2 H2A 0.9500
C3 C4 1.425(3)
C3 H3A 0.9500
C4 C5 1.402(3)
C5 C6 1.397(3)
C5 C27 1.504(3)
C6 C7 1.436(3)
C7 C8 1.357(3)
C7 H7A 0.9500
C8 C9 1.439(3)
C8 H8A 0.9500
C9 C10 1.393(3)
C10 C11 1.400(3)
C10 C53 1.497(2)
C11 C12 1.436(3)
C12 C13 1.361(3)
C12 H12A 0.9500
C13 C14 1.438(2)
C13 H13A 0.9500
C14 C15 1.399(2)
C15 C16 1.396(3)
C15 C48 1.486(3)
C16 C17 1.439(2)
C17 C18 1.348(3)
C17 H17A 0.9500
C18 C19 1.437(3)
C18 H18A 0.9500
C19 C20 1.391(3)
C20 C21 1.500(2)
C21 C22 1.361(3)
C21 C26 1.370(3)
C22 C23 1.393(3)
C22 H22A 0.9500
C23 C24 1.360(3)
C23 H23A 0.9500
C24 C25 1.356(3)
C25 C26 1.389(3)
C25 H25A 0.9500
C26 H26A 0.9500
C27 C28 1.377(3)
C27 C32 1.391(3)
C28 C29 1.412(3)
C28 H28A 0.9500
C29 C30 1.378(3)
C29 C33 1.520(3)
C30 C31 1.383(3)
C30 H30A 0.9500
C31 C32 1.385(3)
C31 H31A 0.9500
C32 O1' 1.397(6)
C32 O1 1.404(4)
C33 C36 1.533(3)
C33 C35 1.536(3)
C33 C34 1.542(4)
C34 H34A 0.9800
C34 H34B 0.9800
C34 H34C 0.9800
C35 H35A 0.9800
C35 H35B 0.9800
C35 H35C 0.9800
C36 H36A 0.9800
C36 H36B 0.9800
C36 H36C 0.9800
O1 C37 1.397(7)
C37 C38 1.497(6)
C37 H37A 0.9900
C37 H37B 0.9900
C38 C39 1.532(5)
C38 H38A 0.9900
C38 H38B 0.9900
C39 C40 1.535(5)
C39 H39A 0.9900
C39 H39B 0.9900
C40 C41 1.509(6)
C40 H40A 0.9900
C40 H40D 0.9900
C41 C42 1.538(5)
C41 H41A 0.9900
C41 H41B 0.9900
C42 H42A 0.9900
C42 H42B 0.9900
O1' C37' 1.433(8)
C37' C38' 1.503(8)
C37' H37C 0.9900
C37' H37D 0.9900
C38' C39' 1.522(7)
C38' H38C 0.9900
C38' H38D 0.9900
C39' C40' 1.549(7)
C39' H39C 0.9900
C39' H39D 0.9900
C40' C41' 1.496(7)
C40' H40B 0.9900
C40' H40C 0.9900
C41' H41C 0.9900
C41' H41D 0.9900
C43 C44 1.383(3)
C43 C48 1.393(3)
C44 C45 1.393(3)
C44 H44A 0.9500
C45 C46 1.402(3)
C45 H45A 0.9500
C46 C47 1.385(3)
C46 C49 1.538(3)
C47 C48 1.394(3)
C47 H47A 0.9500
C49 C52 1.523(3)
C49 C50 1.536(3)
C49 C51 1.538(3)
C50 H50A 0.9800
C50 H50B 0.9800
C50 H50C 0.9800
C51 H51A 0.9800
C51 H51B 0.9800
C51 H51C 0.9800
C52 H52A 0.9800
C52 H52B 0.9800
C52 H52C 0.9800
C53 C58 1.392(3)
C53 C54 1.398(3)
C54 C55 1.392(3)
C54 H54A 0.9500
C55 C56 1.377(3)
C55 H55A 0.9500
C56 C57 1.377(3)
C57 C58 1.395(3)
C57 H57A 0.9500
C58 H58A 0.9500

loop_
_geom_torsion_atom_site_label_1
_geom_torsion_atom_site_label_2
_geom_torsion_atom_site_label_3
_geom_torsion_atom_site_label_4
_geom_torsion
N4 Fe1 N1 C4 155.26(18)
N2 Fe1 N1 C4 2.61(17)
N3 Fe1 N1 C4 78.5(2)
Cl1 Fe1 N1 C4 -105.17(17)
N4 Fe1 N1 C1 -33.52(16)
N2 Fe1 N1 C1 173.82(16)
N3 Fe1 N1 C1 -110.33(18)
Cl1 Fe1 N1 C1 66.04(16)
N1 Fe1 N2 C6 -0.15(17)
N4 Fe1 N2 C6 -75.1(2)
N3 Fe1 N2 C6 -152.83(17)
Cl1 Fe1 N2 C6 105.53(16)
N1 Fe1 N2 C9 -176.82(16)
N4 Fe1 N2 C9 108.24(17)
N3 Fe1 N2 C9 30.50(16)
Cl1 Fe1 N2 C9 -71.14(16)
N1 Fe1 N3 C14 86.32(19)
N4 Fe1 N3 C14 10.04(16)
N2 Fe1 N3 C14 162.41(16)
Cl1 Fe1 N3 C14 -90.10(16)
N1 Fe1 N3 C11 -110.23(17)
N4 Fe1 N3 C11 173.49(14)
N2 Fe1 N3 C11 -34.15(14)
Cl1 Fe1 N3 C11 73.34(14)
N1 Fe1 N4 C16 -159.50(16)
N2 Fe1 N4 C16 -84.22(19)
N3 Fe1 N4 C16 -6.90(16)
Cl1 Fe1 N4 C16 95.18(15)
N1 Fe1 N4 C19 32.54(14)
N2 Fe1 N4 C19 107.83(17)
N3 Fe1 N4 C19 -174.86(15)
Cl1 Fe1 N4 C19 -72.78(14)
C4 N1 C1 C20 -165.62(19)
Fe1 N1 C1 C20 21.4(3)
C4 N1 C1 C2 3.6(2)
Fe1 N1 C1 C2 -169.36(13)
N1 C1 C2 C3 -4.6(2)
C20 C1 C2 C3 164.5(2)
C1 C2 C3 C4 3.7(2)
C1 N1 C4 C5 179.4(2)
Fe1 N1 C4 C5 -8.1(3)
C1 N1 C4 C3 -1.3(2)
Fe1 N1 C4 C3 171.23(14)
C2 C3 C4 N1 -1.6(2)
C2 C3 C4 C5 177.7(2)
N1 C4 C5 C6 10.8(3)
C3 C4 C5 C6 -168.4(2)
N1 C4 C5 C27 -160.37(19)
C3 C4 C5 C27 20.4(3)
C9 N2 C6 C5 -179.94(19)
Fe1 N2 C6 C5 2.9(3)
C9 N2 C6 C7 1.5(2)
Fe1 N2 C6 C7 -175.65(14)
C4 C5 C6 N2 -8.1(3)
C27 C5 C6 N2 162.85(19)
C4 C5 C6 C7 170.2(2)
C27 C5 C6 C7 -18.8(3)
N2 C6 C7 C8 0.9(2)
C5 C6 C7 C8 -177.7(2)
C6 C7 C8 C9 -2.8(2)
C6 N2 C9 C10 166.81(19)
Fe1 N2 C9 C10 -15.9(3)
C6 N2 C9 C8 -3.3(2)
Fe1 N2 C9 C8 174.02(13)
C7 C8 C9 N2 3.9(2)
C7 C8 C9 C10 -166.2(2)
N2 C9 C10 C11 -8.9(3)
C8 C9 C10 C11 159.8(2)
N2 C9 C10 C53 -179.56(18)
C8 C9 C10 C53 -10.9(3)
C14 N3 C11 C10 -169.35(19)
Fe1 N3 C11 C10 24.3(3)
C14 N3 C11 C12 3.1(2)
Fe1 N3 C11 C12 -163.23(13)
C9 C10 C11 N3 4.3(3)
C53 C10 C11 N3 175.04(17)
C9 C10 C11 C12 -166.93(19)
C53 C10 C11 C12 3.8(3)
N3 C11 C12 C13 -4.3(2)
C10 C11 C12 C13 168.1(2)
C11 C12 C13 C14 3.5(2)
C11 N3 C14 C15 179.89(18)
Fe1 N3 C14 C15 -14.4(3)
C11 N3 C14 C13 -1.0(2)
Fe1 N3 C14 C13 164.71(13)
C12 C13 C14 N3 -1.7(2)
C12 C13 C14 C15 177.46(19)
N3 C14 C15 C16 12.2(3)
C13 C14 C15 C16 -166.86(19)
N3 C14 C15 C48 -164.55(18)
C13 C14 C15 C48 16.4(3)
C19 N4 C16 C15 177.51(19)
Fe1 N4 C16 C15 7.8(3)
C19 N4 C16 C17 0.7(2)
Fe1 N4 C16 C17 -169.09(13)
C14 C15 C16 N4 -8.7(3)
C48 C15 C16 N4 168.16(17)
C14 C15 C16 C17 167.70(19)
C48 C15 C16 C17 -15.5(3)
N4 C16 C17 C18 0.9(2)
C15 C16 C17 C18 -175.96(19)
C16 C17 C18 C19 -2.1(2)
C16 N4 C19 C20 170.76(19)
Fe1 N4 C19 C20 -19.1(3)
C16 N4 C19 C18 -2.0(2)
Fe1 N4 C19 C18 168.15(13)
C17 C18 C19 N4 2.6(2)
C17 C18 C19 C20 -170.1(2)
N4 C19 C20 C1 -7.9(3)
C18 C19 C20 C1 163.65(19)
N4 C19 C20 C21 -177.05(17)
C18 C19 C20 C21 -5.5(3)
N1 C1 C20 C19 6.7(3)
C2 C1 C20 C19 -160.9(2)
N1 C1 C20 C21 175.80(18)
C2 C1 C20 C21 8.2(3)
C19 C20 C21 C22 -94.5(2)
C1 C20 C21 C22 95.8(2)
C19 C20 C21 C26 87.8(3)
C1 C20 C21 C26 -82.0(3)
C26 C21 C22 C23 0.8(3)
C20 C21 C22 C23 -176.92(18)
C21 C22 C23 C24 -2.0(3)
C22 C23 C24 C25 1.9(3)
C22 C23 C24 N5 179.63(18)
O3 N5 C24 C25 -21.0(3)
O4 N5 C24 C25 159.1(2)
O3 N5 C24 C23 161.15(19)
O4 N5 C24 C23 -18.8(3)
C23 C24 C25 C26 -0.6(4)
N5 C24 C25 C26 -178.4(2)
C22 C21 C26 C25 0.5(4)
C20 C21 C26 C25 178.3(3)
C24 C25 C26 C21 -0.6(5)
C6 C5 C27 C28 81.2(3)
C4 C5 C27 C28 -107.1(2)
C6 C5 C27 C32 -98.4(2)
C4 C5 C27 C32 73.2(3)
C32 C27 C28 C29 0.3(3)
C5 C27 C28 C29 -179.33(18)
C27 C28 C29 C30 0.5(3)
C27 C28 C29 C33 -179.37(19)
C28 C29 C30 C31 -0.6(4)
C33 C29 C30 C31 179.2(2)
C29 C30 C31 C32 -0.1(4)
C30 C31 C32 C27 1.0(4)
C30 C31 C32 O1' -164.4(4)
C30 C31 C32 O1 170.2(3)
C28 C27 C32 C31 -1.1(4)
C5 C27 C32 C31 178.6(2)
C28 C27 C32 O1' 163.3(4)
C5 C27 C32 O1' -17.0(4)
C28 C27 C32 O1 -172.2(3)
C5 C27 C32 O1 7.5(3)
C30 C29 C33 C36 121.6(2)
C28 C29 C33 C36 -58.5(3)
C30 C29 C33 C35 2.2(3)
C28 C29 C33 C35 -177.97(19)
C30 C29 C33 C34 -118.3(3)
C28 C29 C33 C34 61.5(3)
C31 C32 O1 C37 -0.7(8)
C27 C32 O1 C37 169.3(6)
O1' C32 O1 C37 -66.7(12)
C32 O1 C37 C38 173.6(5)
O1 C37 C38 C39 -58.3(8)
C37 C38 C39 C40 161.6(5)
C38 C39 C40 C41 58.9(6)
C39 C40 C41 C42 179.6(4)
C43 O2 C42 C41 -176.9(3)
C40 C41 C42 O2 53.4(5)
C31 C32 O1' C37' -52.3(7)
C27 C32 O1' C37' 142.8(6)
O1 C32 O1' C37' 75.7(12)
C32 O1' C37' C38' -133.4(8)
O1' C37' C38' C39' -55.6(13)
C37' C38' C39' C40' -174.7(7)
C38' C39' C40' C41' 173.3(8)
C42 O2 C43 C44 -35.8(3)
C42 O2 C43 C48 147.8(2)
O2 C43 C44 C45 -175.8(2)
C48 C43 C44 C45 0.4(3)
C43 C44 C45 C46 0.6(3)
C44 C45 C46 C47 -1.1(3)
C44 C45 C46 C49 176.80(19)
C45 C46 C47 C48 0.7(3)
C49 C46 C47 C48 -177.17(18)
O2 C43 C48 C47 175.75(17)
C44 C43 C48 C47 -0.8(3)
O2 C43 C48 C15 -5.7(3)
C44 C43 C48 C15 177.74(19)
C46 C47 C48 C43 0.2(3)
C46 C47 C48 C15 -178.22(17)
C16 C15 C48 C43 -68.2(2)
C14 C15 C48 C43 108.7(2)
C16 C15 C48 C47 110.2(2)
C14 C15 C48 C47 -72.8(2)
C47 C46 C49 C52 -9.9(3)
C45 C46 C49 C52 172.31(18)
C47 C46 C49 C50 109.4(2)
C45 C46 C49 C50 -68.4(2)
C47 C46 C49 C51 -130.0(2)
C45 C46 C49 C51 52.2(3)
C9 C10 C53 C58 -68.1(2)
C11 C10 C53 C58 120.6(2)
C9 C10 C53 C54 110.9(2)
C11 C10 C53 C54 -60.4(2)
C58 C53 C54 C55 -1.4(3)
C10 C53 C54 C55 179.56(17)
C53 C54 C55 C56 -0.3(3)
C54 C55 C56 C57 0.9(3)
C54 C55 C56 N6 -179.59(16)
O5 N6 C56 C55 -17.4(2)
O6 N6 C56 C55 162.70(18)
O5 N6 C56 C57 162.09(18)
O6 N6 C56 C57 -17.8(2)
C55 C56 C57 C58 0.3(3)
N6 C56 C57 C58 -179.24(16)
C54 C53 C58 C57 2.6(3)
C10 C53 C58 C57 -178.39(16)
C56 C57 C58 C53 -2.0(3)

loop_
_platon_squeeze_void_nr
_platon_squeeze_void_average_x
_platon_squeeze_void_average_y
_platon_squeeze_void_average_z
_platon_squeeze_void_volume
_platon_squeeze_void_count_electrons
_platon_squeeze_void_content
1 0.216 0.284 0.006 782 272 ' '
